data_1525845
loop_
_publ_author_name
'Dammak, M.'
'Mhiri, T.'
'Jaud, J.'
'Savariault, J.M.'

_publ_section_title
;
 Structural study of the two new cesium sulfate and selenate tellurate Cs2
 S O4 * Te (O H)6 and Cs2 Se O4 * Te (O H)6
;
_journal_name_full 'International Journal of Inorganic Materials'
_journal_page_first 861
_journal_page_last 873
_journal_volume 3
_journal_year 2001
_chemical_formula_sum 'Cs2 H6 O10 S Te'
_chemical_name_systematic '(Cs2 (S O4)) (Te (O H)6)'
_space_group_IT_number 146
_symmetry_space_group_name_Hall 'R 3'
_symmetry_space_group_name_H-M 'R 3 :H'
_cell_angle_alpha 90
_cell_angle_beta 90
_cell_angle_gamma 120
_cell_formula_units_Z 3
_cell_length_a 7.479
_cell_length_b 7.479
_cell_length_c 16.637
_cell_volume 805.921
_citation_journal_id_ASTM IJIMCR
_cod_data_source_file Dammak_IJIMCR_2001_1053.cif
_cod_data_source_block H6Cs2O10S1Te1
_cod_original_cell_volume 805.9214
_cod_original_formula_sum 'H6 Cs2 O10 S1 Te1'
_cod_database_code 1525845

loop_
_symmetry_equiv_pos_as_xyz
x,y,z
-y,x-y,z
-x+y,-x,z
x+2/3,y+1/3,z+1/3
-y+2/3,x-y+1/3,z+1/3
-x+y+2/3,-x+1/3,z+1/3
x+1/3,y+2/3,z+2/3
-y+1/3,x-y+2/3,z+2/3
-x+y+1/3,-x+2/3,z+2/3

loop_
_atom_site_label
_atom_site_type_symbol
_atom_site_fract_x
_atom_site_fract_y
_atom_site_fract_z
_atom_site_occupancy
_atom_site_U_iso_or_equiv
Cs1 Cs+1 0 0 0.25844 1 0.0
O1 O-2 0.0027 0.7908 -0.0543 1 0.0
O4 O-2 0 0 0.4225 1 0.0
Te1 Te+6 0 0 0.0101 1 0.0
Cs2 Cs+1 0 0 0.76024 1 0.0
O3 O-2 0.1879 0.1858 0.5149 1 0.0
S1 S+6 0 0 0.5066 1 0.0
H1 H+1 0.8748 0.684 -0.0627 1 0.0
H2 H+1 0.7783 -0.0578 0.1225 1 0.0
O2 O-2 0.7921 0.049 0.0748 1 0.0
